data_7211003
loop_
_publ_author_name
'Dubey, Mrigendra'
'Ray, Manabendra'

_publ_section_title
;
 Retention of Cs--Cl bond induces coordination polymer formation over
 trinuclear chiral assembly of copper(ii) complexes of l-leucine derived
 ligand
;
_journal_issue 45
_journal_name_full CrystEngComm
_journal_page_first 9648
_journal_paper_doi 10.1039/c3ce41070f
_journal_volume 15
_journal_year 2013
_chemical_absolute_configuration syn
_chemical_compound_source syn
_chemical_formula_moiety ' C78 H96 Cu3 K N6 O18, 2(C O), I, 7(O)'
_chemical_formula_sum 'C80 H96 Cu3 I K N6 O27'
_chemical_formula_weight 1930.28
_chemical_name_common Complex6
_chemical_name_systematic Complex6
_space_group_IT_number 20
_symmetry_cell_setting orthorhombic
_symmetry_Int_Tables_number 20
_symmetry_space_group_name_Hall 'C 2c 2'
_symmetry_space_group_name_H-M 'C 2 2 21'
_atom_sites_solution_hydrogens geom
_atom_sites_solution_primary direct
_atom_sites_solution_secondary difmap
_audit_creation_method SHELXL-97
_cell_angle_alpha 90.00
_cell_angle_beta 90.00
_cell_angle_gamma 90.00
_cell_formula_units_Z 4
_cell_length_a 18.5555(12)
_cell_length_b 20.9943(13)
_cell_length_c 27.1327(16)
_cell_measurement_reflns_used 6665
_cell_measurement_temperature 296(2)
_cell_measurement_theta_max 25.60
_cell_measurement_theta_min 2.20
_cell_volume 10569.8(11)
_computing_cell_refinement 'Bruker SMART'
_computing_data_collection 'Bruker SMART'
_computing_data_reduction 'Bruker SAINT'
_computing_molecular_graphics WingX
_computing_publication_material WingX
_computing_structure_refinement 'SHELXL-97 (Sheldrick, 2008)'
_computing_structure_solution 'Bruker SHELXTL'
_diffrn_ambient_temperature 296(2)
_diffrn_measured_fraction_theta_full 0.990
_diffrn_measured_fraction_theta_max 0.990
_diffrn_radiation_monochromator graphite
_diffrn_radiation_probe x-ray
_diffrn_radiation_type MoK\a
_diffrn_radiation_wavelength 0.71073
_diffrn_reflns_av_R_equivalents 0.1081
_diffrn_reflns_av_sigmaI/netI 0.0960
_diffrn_reflns_limit_h_max 23
_diffrn_reflns_limit_h_min -23
_diffrn_reflns_limit_k_max 26
_diffrn_reflns_limit_k_min -26
_diffrn_reflns_limit_l_max 33
_diffrn_reflns_limit_l_min -33
_diffrn_reflns_number 54624
_diffrn_reflns_theta_full 26.32
_diffrn_reflns_theta_max 26.32
_diffrn_reflns_theta_min 1.46
_diffrn_source 'fine-focus sealed tube'
_exptl_absorpt_coefficient_mu 0.995
_exptl_absorpt_correction_T_max 0.7890
_exptl_absorpt_correction_T_min 0.6630
_exptl_absorpt_correction_type multi-scan
_exptl_absorpt_process_details SADABS
_exptl_crystal_colour blue
_exptl_crystal_density_diffrn 1.213
_exptl_crystal_density_method 'not measured'
_exptl_crystal_description diamond
_exptl_crystal_F_000 3972
_exptl_crystal_recrystallization_method methanol
_exptl_crystal_size_max 0.45
_exptl_crystal_size_mid 0.35
_exptl_crystal_size_min 0.25
_refine_diff_density_max 0.715
_refine_diff_density_min -1.475
_refine_diff_density_rms 0.130
_refine_ls_abs_structure_details 'Flack H D (1983), Acta Cryst. A39, 876-881'
_refine_ls_abs_structure_Flack 0.15(4)
_refine_ls_extinction_method none
_refine_ls_goodness_of_fit_ref 1.074
_refine_ls_hydrogen_treatment mixed
_refine_ls_matrix_type full
_refine_ls_number_parameters 537
_refine_ls_number_reflns 9577
_refine_ls_number_restraints 13
_refine_ls_restrained_S_all 1.073
_refine_ls_R_factor_all 0.1504
_refine_ls_R_factor_gt 0.1101
_refine_ls_shift/su_max 0.013
_refine_ls_shift/su_mean 0.006
_refine_ls_structure_factor_coef Fsqd
_refine_ls_weighting_details 'calc w=1/[\s^2^(Fo^2^)+(0.2000P)^2^+0.0000P] where P=(Fo^2^+2Fc^2^)/3'
_refine_ls_weighting_scheme calc
_refine_ls_wR_factor_gt 0.3032
_refine_ls_wR_factor_ref 0.3224
_reflns_number_gt 5647
_reflns_number_total 9577
_reflns_threshold_expression >2\s(I)
_cod_data_source_file c3ce41070f.txt
_cod_data_source_block Complex6
_cod_depositor_comments
;
The following automatic conversions were performed:

'_exptl_absorpt_correction_type' value 'MULTI-SCAN' changed to
'multi-scan' according to
/home/saulius/struct/CIF-dictionaries/cif_core.dic dictionary named
'cif_core.dic' version 2.4.2 from 2011-04-26.

Automatic conversion script
Id: cif_fix_values 1891 2012-01-12 08:04:46Z andrius 
;
_cod_original_sg_symbol_Hall 'C 2c 2 '
_cod_database_code 7211003

loop_
_symmetry_equiv_pos_as_xyz
'x, y, z'
'-x, -y, z+1/2'
'-x, y, -z+1/2'
'x, -y, -z'
'x+1/2, y+1/2, z'
'-x+1/2, -y+1/2, z+1/2'
'-x+1/2, y+1/2, -z+1/2'
'x+1/2, -y+1/2, -z'

loop_
_atom_site_label
_atom_site_type_symbol
_atom_site_fract_x
_atom_site_fract_y
_atom_site_fract_z
_atom_site_U_iso_or_equiv
_atom_site_adp_type
_atom_site_occupancy
_atom_site_symmetry_multiplicity
_atom_site_calc_flag
_atom_site_refinement_flags
C34 C 0.732(3) 0.3226(9) 0.7114(12) 0.31(3) Uani 1 1 d DU
H34 H 0.6893 0.3188 0.6908 0.376 Uiso 1 1 calc R
C40 C 0.698(3) 0.3563(15) 0.7543(13) 0.29(3) Uani 1 1 d DU
H40A H 0.6782 0.3254 0.7765 0.442 Uiso 1 1 calc R
H40B H 0.6605 0.3837 0.7425 0.442 Uiso 1 1 calc R
H40C H 0.7338 0.3812 0.7712 0.442 Uiso 1 1 calc R
C33 C 0.7405(16) 0.2538(11) 0.7238(8) 0.167(12) Uani 1 1 d DU
H33A H 0.7100 0.2435 0.7513 0.251 Uiso 1 1 calc R
H33B H 0.7897 0.2450 0.7321 0.251 Uiso 1 1 calc R
H33C H 0.7267 0.2284 0.6958 0.251 Uiso 1 1 calc R
O20 O 0.278(5) 0.565(3) 0.591(2) 0.80(10) Uani 1 1 d .
O21 O 0.151(2) 0.664(2) 0.5583(17) 0.42(3) Uani 1 1 d D
C01 C 0.100(2) 0.713(3) 0.566(2) 0.69(13) Uani 1 1 d D
Cu1 Cu 0.89673(9) 0.42977(7) 0.60310(5) 0.0627(5) Uani 1 1 d .
Cu2 Cu 0.60590(12) 0.5000 0.5000 0.0704(6) Uani 1 2 d S
K1 K 0.8020(2) 0.5000 0.5000 0.0608(9) Uani 1 2 d S
C2 C 0.8540(11) 0.5621(9) 0.6597(5) 0.085(5) Uani 1 1 d .
C5 C 0.9237(15) 0.6740(10) 0.6785(10) 0.135(9) Uani 1 1 d .
H5 H 0.9474 0.7118 0.6862 0.162 Uiso 1 1 calc R
C1 C 0.8198(13) 0.6227(9) 0.6496(6) 0.107(7) Uani 1 1 d .
H1 H 0.7730 0.6242 0.6374 0.129 Uiso 1 1 calc R
C3 C 0.926(2) 0.5641(8) 0.6750(7) 0.151(12) Uani 1 1 d .
C6 C 0.8552(17) 0.6751(9) 0.6580(6) 0.122(9) Uani 1 1 d .
H6 H 0.8342 0.7140 0.6500 0.146 Uiso 1 1 calc R
C4 C 0.9543(12) 0.6193(8) 0.6869(7) 0.105(6) Uani 1 1 d .
H4 H 0.9991 0.6192 0.7023 0.126 Uiso 1 1 calc R
C12 C 0.9110(6) 0.2753(6) 0.5631(4) 0.055(3) Uani 1 1 d .
C7 C 0.9231(9) 0.3181(8) 0.5247(5) 0.080(4) Uani 1 1 d .
C8 C 0.9084(7) 0.3019(7) 0.4741(4) 0.068(4) Uani 1 1 d .
H8 H 0.9238 0.3270 0.4479 0.082 Uiso 1 1 calc R
C9 C 0.8668(10) 0.2422(8) 0.4667(8) 0.099(5) Uani 1 1 d .
H9 H 0.8508 0.2312 0.4354 0.119 Uiso 1 1 calc R
C11 C 0.8730(10) 0.2198(8) 0.5527(6) 0.094(5) Uani 1 1 d .
H11 H 0.8613 0.1927 0.5786 0.113 Uiso 1 1 calc R
C10 C 0.8520(8) 0.2030(8) 0.5062(5) 0.079(4) Uani 1 1 d .
H10 H 0.8275 0.1649 0.5012 0.095 Uiso 1 1 calc R
O1 O 0.9563(5) 0.3737(4) 0.5343(3) 0.066(2) Uani 1 1 d .
C13 C 0.9268(9) 0.2962(7) 0.6142(4) 0.074(4) Uani 1 1 d .
H13A H 0.9244 0.2588 0.6351 0.089 Uiso 1 1 calc R
H13B H 0.9764 0.3108 0.6147 0.089 Uiso 1 1 calc R
N1 N 0.8835(7) 0.3450(5) 0.6371(4) 0.079(4) Uani 1 1 d .
H1A H 0.8980 0.3492 0.6690 0.095 Uiso 1 1 calc R
C14 C 0.8015(11) 0.3301(7) 0.6369(5) 0.097(6) Uani 1 1 d .
H14 H 0.7946 0.2839 0.6353 0.117 Uiso 1 1 calc R
C15 C 0.7714(9) 0.3608(8) 0.5892(5) 0.074(4) Uani 1 1 d .
O3 O 0.8086(4) 0.4049(4) 0.5697(3) 0.0523(19) Uani 1 1 d .
O2 O 0.7134(5) 0.3413(5) 0.5800(4) 0.079(3) Uani 1 1 d .
O4 O 0.8161(6) 0.5051(5) 0.6514(3) 0.079(3) Uani 1 1 d .
C16 C 0.9555(10) 0.4998(7) 0.6868(5) 0.085(4) Uani 1 1 d .
H16A H 0.9191 0.4756 0.7043 0.101 Uiso 1 1 calc R
H16B H 0.9963 0.5050 0.7088 0.101 Uiso 1 1 calc R
N2 N 0.9796(7) 0.4617(5) 0.6427(4) 0.075(3) Uani 1 1 d .
H2 H 1.0051 0.4275 0.6537 0.090 Uiso 1 1 calc R
C18 C 0.6766(8) 0.6960(8) 0.5446(7) 0.082(4) Uani 1 1 d .
H18 H 0.7176 0.7016 0.5253 0.098 Uiso 1 1 calc R
C17 C 0.6265(8) 0.6484(7) 0.5269(7) 0.082(5) Uani 1 1 d .
C19 C 0.6733(18) 0.2706(11) 0.4197(15) 0.198(17) Uani 1 1 d .
H19 H 0.7050 0.2367 0.4155 0.238 Uiso 1 1 calc R
C20 C 0.5678(8) 0.3617(6) 0.4372(7) 0.083(5) Uani 1 1 d .
C21 C 0.5632(11) 0.3277(8) 0.3914(8) 0.116(7) Uani 1 1 d .
H21 H 0.5271 0.3329 0.3680 0.139 Uiso 1 1 calc R
C22 C 0.6243(9) 0.2831(9) 0.3869(13) 0.138(11) Uani 1 1 d .
H22 H 0.6281 0.2614 0.3572 0.166 Uiso 1 1 calc R
O5 O 0.6768(4) 0.4914(5) 0.4459(3) 0.070(2) Uani 1 1 d .
N3 N 0.5363(6) 0.4771(6) 0.4464(5) 0.081(3) Uani 1 1 d .
H3 H 0.4963 0.5015 0.4508 0.097 Uiso 1 1 calc R
C24 C 0.6482(6) 0.4904(5) 0.4021(5) 0.055(3) Uani 1 1 d .
C23 C 0.5685(10) 0.4950(11) 0.3963(8) 0.117(7) Uani 1 1 d .
H23 H 0.5516 0.4657 0.3707 0.141 Uiso 1 1 calc R
O6 O 0.6804(7) 0.4878(6) 0.3649(5) 0.102(4) Uani 1 1 d .
O7 O 0.6279(5) 0.6152(5) 0.4878(4) 0.077(3) Uani 1 1 d .
O8 O 0.9181(5) 0.5046(4) 0.5621(3) 0.063(2) Uani 1 1 d .
C25 C 1.0286(8) 0.5005(7) 0.6074(6) 0.085(5) Uani 1 1 d .
H25 H 1.0502 0.5355 0.6262 0.102 Uiso 1 1 calc R
C26 C 0.9784(7) 0.5295(6) 0.5679(5) 0.060(3) Uani 1 1 d .
I1 I 0.5000 0.16521(8) 0.2500 0.1063(7) Uani 1 2 d S
C27 C 0.5451(9) 0.5670(8) 0.3837(6) 0.085(4) Uani 1 1 d .
H27A H 0.5639 0.5949 0.4091 0.102 Uiso 1 1 calc R
H27B H 0.5674 0.5793 0.3528 0.102 Uiso 1 1 calc R
C28 C 0.466(3) 0.5773(14) 0.380(3) 0.40(4) Uani 1 1 d U
H28 H 0.4363 0.5684 0.4088 0.475 Uiso 1 1 calc R
O9 O 1.0053(6) 0.5706(5) 0.5419(4) 0.082(3) Uani 1 1 d .
C30 C 0.447(3) 0.5454(16) 0.336(2) 0.36(4) Uani 1 1 d U
H30A H 0.4536 0.5003 0.3401 0.542 Uiso 1 1 calc R
H30B H 0.4783 0.5597 0.3095 0.542 Uiso 1 1 calc R
H30C H 0.3982 0.5543 0.3273 0.542 Uiso 1 1 calc R
C29 C 0.457(4) 0.6447(16) 0.3548(16) 0.39(4) Uani 1 1 d U
H29A H 0.4623 0.6773 0.3794 0.592 Uiso 1 1 calc R
H29B H 0.4099 0.6479 0.3402 0.592 Uiso 1 1 calc R
H29C H 0.4930 0.6500 0.3299 0.592 Uiso 1 1 calc R
C31 C 0.7702(17) 0.3538(9) 0.6815(6) 0.144(11) Uani 1 1 d .
H31A H 0.8099 0.3708 0.7007 0.173 Uiso 1 1 calc R
H31B H 0.7410 0.3901 0.6719 0.173 Uiso 1 1 calc R
C35 C 1.0877(9) 0.4603(8) 0.5877(11) 0.134(10) Uani 1 1 d .
H35A H 1.0653 0.4253 0.5701 0.161 Uiso 1 1 calc R
H35B H 1.1131 0.4857 0.5633 0.161 Uiso 1 1 calc R
C36 C 0.5121(9) 0.4069(7) 0.4481(8) 0.105(6) Uani 1 1 d .
H36A H 0.4932 0.3979 0.4807 0.126 Uiso 1 1 calc R
H36B H 0.4731 0.4010 0.4248 0.126 Uiso 1 1 calc R
C37 C 1.1428(15) 0.4324(13) 0.6205(15) 0.24(2) Uani 1 1 d DU
H37 H 1.1175 0.3985 0.6383 0.287 Uiso 1 1 calc R
C38 C 1.2009(18) 0.4025(12) 0.5990(16) 0.220(17) Uani 1 1 d U
C39 C 1.1693(13) 0.4779(14) 0.6607(11) 0.178(12) Uani 1 1 d DU
H39A H 1.1307 0.5057 0.6703 0.268 Uiso 1 1 calc R
H39B H 1.2088 0.5027 0.6483 0.268 Uiso 1 1 calc R
H39C H 1.1850 0.4537 0.6888 0.268 Uiso 1 1 calc R
O16 O 0.3852(12) 0.5000 0.5000 0.232(18) Uani 1 2 d S
O18 O 0.8469(14) 0.1098(11) 0.7325(6) 0.216(12) Uani 1 1 d .
O19 O 0.901(3) 0.1218(14) 0.6638(12) 0.32(2) Uani 1 1 d .

loop_
_atom_site_aniso_label
_atom_site_aniso_U_11
_atom_site_aniso_U_22
_atom_site_aniso_U_33
_atom_site_aniso_U_23
_atom_site_aniso_U_13
_atom_site_aniso_U_12
C34 0.56(7) 0.082(12) 0.30(4) -0.043(15) 0.36(5) -0.06(2)
C40 0.45(6) 0.19(2) 0.24(3) -0.14(3) 0.27(4) -0.15(3)
C33 0.21(3) 0.174(16) 0.118(17) 0.065(15) 0.106(18) 0.02(2)
O20 1.4(2) 0.53(8) 0.46(8) 0.32(7) -0.55(12) -0.74(12)
O21 0.31(4) 0.51(6) 0.43(6) 0.18(5) -0.08(4) -0.37(5)
C01 0.29(6) 1.3(3) 0.47(10) -0.63(15) 0.30(7) -0.54(12)
Cu1 0.0846(11) 0.0555(8) 0.0480(7) 0.0014(6) -0.0188(7) 0.0051(8)
Cu2 0.0498(11) 0.0664(13) 0.0949(16) 0.0096(12) 0.000 0.000
K1 0.055(2) 0.075(2) 0.0525(19) 0.0088(18) 0.000 0.000
C2 0.111(13) 0.103(14) 0.043(7) -0.005(7) -0.006(7) 0.013(11)
C5 0.17(2) 0.072(13) 0.16(2) 0.007(13) -0.064(19) -0.007(13)
C1 0.169(19) 0.088(13) 0.065(9) 0.020(9) 0.035(11) 0.059(13)
C3 0.33(4) 0.055(10) 0.068(10) -0.002(8) -0.034(17) -0.016(16)
C6 0.25(3) 0.058(11) 0.057(9) -0.010(7) 0.020(12) 0.017(14)
C4 0.147(17) 0.072(11) 0.095(12) -0.032(9) -0.017(12) 0.002(11)
C12 0.060(8) 0.049(6) 0.056(6) 0.003(5) -0.019(5) -0.012(5)
C7 0.100(11) 0.086(11) 0.054(7) -0.010(7) -0.020(7) -0.004(8)
C8 0.059(8) 0.093(10) 0.053(6) 0.008(6) 0.008(6) 0.016(7)
C9 0.117(14) 0.067(10) 0.113(14) -0.015(9) -0.030(11) 0.002(9)
C11 0.139(15) 0.079(10) 0.064(8) 0.013(7) -0.002(9) 0.024(10)
C10 0.079(9) 0.100(11) 0.060(8) -0.013(8) 0.000(7) 0.018(8)
O1 0.082(6) 0.064(5) 0.052(5) -0.017(4) 0.005(4) -0.002(5)
C13 0.106(11) 0.064(8) 0.051(7) -0.012(6) -0.035(7) 0.007(7)
N1 0.099(10) 0.060(7) 0.077(7) 0.000(6) -0.042(7) 0.024(7)
C14 0.176(18) 0.059(8) 0.057(7) 0.022(6) -0.012(9) 0.068(11)
C15 0.071(10) 0.080(10) 0.069(8) -0.009(7) -0.015(7) 0.032(8)
O3 0.048(5) 0.056(5) 0.053(4) 0.015(4) 0.000(3) 0.007(4)
O2 0.063(6) 0.081(6) 0.094(6) 0.030(5) -0.016(5) -0.005(5)
O4 0.105(8) 0.074(6) 0.058(5) 0.001(5) -0.017(5) 0.002(6)
C16 0.122(12) 0.078(9) 0.054(7) -0.001(7) -0.033(8) 0.027(9)
N2 0.116(10) 0.048(6) 0.062(6) 0.007(5) -0.039(6) -0.008(6)
C18 0.065(9) 0.068(10) 0.113(12) 0.024(9) 0.004(9) -0.009(8)
C17 0.055(9) 0.063(9) 0.128(14) 0.023(9) -0.031(9) 0.013(7)
C19 0.20(3) 0.069(13) 0.33(4) -0.056(19) -0.14(3) -0.028(16)
C20 0.047(8) 0.048(8) 0.156(16) -0.002(9) 0.009(9) -0.013(7)
C21 0.128(15) 0.069(10) 0.150(17) 0.010(12) -0.070(14) -0.036(11)
C22 0.057(10) 0.075(12) 0.28(3) -0.064(16) 0.018(15) -0.015(9)
O5 0.062(5) 0.104(7) 0.043(4) 0.012(4) -0.012(4) -0.025(5)
N3 0.067(7) 0.082(8) 0.093(8) 0.021(7) -0.004(6) -0.009(6)
C24 0.057(7) 0.042(6) 0.066(7) 0.007(6) -0.003(6) 0.002(5)
C23 0.100(12) 0.137(16) 0.114(13) 0.057(13) -0.015(11) 0.042(12)
O6 0.102(8) 0.114(9) 0.089(8) 0.001(7) -0.006(7) -0.012(7)
O7 0.084(7) 0.058(5) 0.090(7) -0.008(5) -0.006(5) 0.005(5)
O8 0.070(5) 0.046(4) 0.074(5) 0.019(4) -0.015(4) -0.005(4)
C25 0.106(11) 0.058(7) 0.091(10) 0.004(8) -0.056(9) 0.003(8)
C26 0.056(8) 0.056(7) 0.069(7) 0.017(6) -0.030(6) 0.005(6)
I1 0.1552(16) 0.0902(11) 0.0736(9) 0.000 0.0623(10) 0.000
C27 0.080(10) 0.087(10) 0.088(10) -0.018(8) -0.029(8) -0.006(9)
C28 0.33(6) 0.066(15) 0.79(10) -0.08(3) -0.31(7) 0.04(2)
O9 0.084(6) 0.081(6) 0.080(6) 0.019(5) -0.018(5) -0.010(6)
C30 0.37(6) 0.11(2) 0.61(9) 0.05(3) -0.31(7) 0.08(3)
C29 0.74(12) 0.17(2) 0.27(4) -0.12(3) -0.13(6) 0.28(5)
C31 0.30(3) 0.081(11) 0.049(9) -0.013(8) 0.042(13) -0.045(15)
C35 0.074(11) 0.061(9) 0.27(3) -0.046(14) -0.065(15) 0.006(8)
C36 0.070(10) 0.066(9) 0.179(18) 0.009(10) -0.062(12) -0.015(8)
C37 0.139(17) 0.119(18) 0.46(6) -0.08(3) -0.19(3) 0.053(17)
C38 0.20(2) 0.110(17) 0.35(4) -0.07(2) -0.18(3) 0.087(19)
C39 0.096(15) 0.20(3) 0.24(3) -0.03(2) -0.076(19) 0.005(16)
O16 0.077(13) 0.22(3) 0.39(6) -0.06(4) 0.000 0.000
O18 0.29(3) 0.22(2) 0.131(13) 0.084(13) 0.119(16) 0.15(2)
O19 0.53(7) 0.17(2) 0.27(3) 0.04(2) 0.05(4) 0.10(3)

loop_
_atom_type_symbol
_atom_type_description
_atom_type_scat_dispersion_real
_atom_type_scat_dispersion_imag
_atom_type_scat_source
C C 0.0033 0.0016 'International Tables Vol C Tables 4.2.6.8 and 6.1.1.4'
H H 0.0000 0.0000 'International Tables Vol C Tables 4.2.6.8 and 6.1.1.4'
N N 0.0061 0.0033 'International Tables Vol C Tables 4.2.6.8 and 6.1.1.4'
O O 0.0106 0.0060 'International Tables Vol C Tables 4.2.6.8 and 6.1.1.4'
K K 0.2009 0.2494 'International Tables Vol C Tables 4.2.6.8 and 6.1.1.4'
Cu Cu 0.3201 1.2651 'International Tables Vol C Tables 4.2.6.8 and 6.1.1.4'
I I -0.4742 1.8119 'International Tables Vol C Tables 4.2.6.8 and 6.1.1.4'

loop_
_geom_angle_atom_site_label_1
_geom_angle_atom_site_label_2
_geom_angle_atom_site_label_3
_geom_angle
_geom_angle_site_symmetry_1
_geom_angle_site_symmetry_3
C31 C34 C33 127(2) . .
C31 C34 C40 119(2) . .
C33 C34 C40 109(2) . .
C31 C34 H34 97.5 . .
C33 C34 H34 97.6 . .
C40 C34 H34 97.6 . .
C34 C40 H40A 109.5 . .
C34 C40 H40B 109.5 . .
H40A C40 H40B 109.5 . .
C34 C40 H40C 109.5 . .
H40A C40 H40C 109.5 . .
H40B C40 H40C 109.5 . .
C34 C33 H33A 109.5 . .
C34 C33 H33B 109.5 . .
H33A C33 H33B 109.5 . .
C34 C33 H33C 109.5 . .
H33A C33 H33C 109.5 . .
H33B C33 H33C 109.5 . .
O3 Cu1 O8 96.9(3) . .
O3 Cu1 N2 173.1(4) . .
O8 Cu1 N2 83.2(4) . .
O3 Cu1 N1 82.8(4) . .
O8 Cu1 N1 171.0(5) . .
N2 Cu1 N1 98.3(4) . .
O3 Cu1 K1 48.6(2) . .
O8 Cu1 K1 48.3(2) . .
N2 Cu1 K1 130.9(3) . .
N1 Cu1 K1 130.8(3) . .
O5 Cu2 O5 96.7(4) . 4_566
O5 Cu2 N3 82.4(4) . .
O5 Cu2 N3 171.4(5) 4_566 .
O5 Cu2 N3 171.4(5) . 4_566
O5 Cu2 N3 82.4(4) 4_566 4_566
N3 Cu2 N3 99.7(8) . 4_566
O5 Cu2 K1 48.3(2) . .
O5 Cu2 K1 48.3(2) 4_566 .
N3 Cu2 K1 130.1(4) . .
N3 Cu2 K1 130.1(4) 4_566 .
O8 K1 O8 76.2(4) . 4_566
O8 K1 O3 64.4(2) . .
O8 K1 O3 111.3(2) 4_566 .
O8 K1 O3 111.3(2) . 4_566
O8 K1 O3 64.4(2) 4_566 4_566
O3 K1 O3 174.9(3) . 4_566
O8 K1 O5 109.5(3) . 4_566
O8 K1 O5 174.0(3) 4_566 4_566
O3 K1 O5 73.7(2) . 4_566
O3 K1 O5 110.9(3) 4_566 4_566
O8 K1 O5 174.0(3) . .
O8 K1 O5 109.5(3) 4_566 .
O3 K1 O5 110.9(3) . .
O3 K1 O5 73.7(2) 4_566 .
O5 K1 O5 65.0(4) 4_566 .
O8 K1 Cu1 32.39(17) . .
O8 K1 Cu1 94.6(2) 4_566 .
O3 K1 Cu1 31.97(17) . .
O3 K1 Cu1 143.61(19) 4_566 .
O5 K1 Cu1 91.41(17) 4_566 .
O5 K1 Cu1 142.67(19) . .
O8 K1 Cu1 94.6(2) . 4_566
O8 K1 Cu1 32.39(17) 4_566 4_566
O3 K1 Cu1 143.61(19) . 4_566
O3 K1 Cu1 31.97(17) 4_566 4_566
O5 K1 Cu1 142.67(19) 4_566 4_566
O5 K1 Cu1 91.41(17) . 4_566
Cu1 K1 Cu1 121.86(12) . 4_566
O8 K1 Cu2 141.90(19) . .
O8 K1 Cu2 141.90(19) 4_566 .
O3 K1 Cu2 92.56(17) . .
O3 K1 Cu2 92.56(17) 4_566 .
O5 K1 Cu2 32.48(18) 4_566 .
O5 K1 Cu2 32.48(18) . .
Cu1 K1 Cu2 119.07(6) . .
Cu1 K1 Cu2 119.07(6) 4_566 .
C3 C2 O4 123.4(16) . .
C3 C2 C1 117(2) . .
O4 C2 C1 119.9(18) . .
C4 C5 C6 119(2) . .
C4 C5 H5 120.5 . .
C6 C5 H5 120.5 . .
C6 C1 C2 119(2) . .
C6 C1 H1 120.4 . .
C2 C1 H1 120.4 . .
C4 C3 C2 119(2) . .
C4 C3 C16 126(3) . .
C2 C3 C16 113.0(19) . .
C1 C6 C5 121(2) . .
C1 C6 H6 119.4 . .
C5 C6 H6 119.4 . .
C5 C4 C3 124(2) . .
C5 C4 H4 118.0 . .
C3 C4 H4 118.0 . .
C11 C12 C7 118.1(11) . .
C11 C12 C13 122.6(12) . .
C7 C12 C13 118.4(11) . .
O1 C7 C12 119.3(10) . .
O1 C7 C8 118.4(13) . .
C12 C7 C8 121.9(13) . .
C7 C8 C9 115.2(14) . .
C7 C8 H8 122.4 . .
C9 C8 H8 122.4 . .
C10 C9 C8 120.2(15) . .
C10 C9 H9 119.9 . .
C8 C9 H9 119.9 . .
C10 C11 C12 123.2(15) . .
C10 C11 H11 118.4 . .
C12 C11 H11 118.4 . .
C9 C10 C11 120.5(17) . .
C9 C10 H10 119.8 . .
C11 C10 H10 119.8 . .
N1 C13 C12 120.1(11) . .
N1 C13 H13A 107.3 . .
C12 C13 H13A 107.3 . .
N1 C13 H13B 107.3 . .
C12 C13 H13B 107.3 . .
H13A C13 H13B 106.9 . .
C13 N1 C14 113.7(11) . .
C13 N1 Cu1 111.1(10) . .
C14 N1 Cu1 107.2(7) . .
C13 N1 H1A 108.2 . .
C14 N1 H1A 108.2 . .
Cu1 N1 H1A 108.2 . .
C31 C14 C15 114.6(15) . .
C31 C14 N1 108.9(17) . .
C15 C14 N1 105.8(13) . .
C31 C14 H14 109.1 . .
C15 C14 H14 109.1 . .
N1 C14 H14 109.1 . .
O2 C15 O3 131.4(13) . .
O2 C15 C14 111.2(17) . .
O3 C15 C14 117.1(15) . .
C15 O3 Cu1 117.3(8) . .
C15 O3 K1 142.3(8) . .
Cu1 O3 K1 99.4(3) . .
C3 C16 N2 114.9(12) . .
C3 C16 H16A 108.6 . .
N2 C16 H16A 108.6 . .
C3 C16 H16B 108.5 . .
N2 C16 H16B 108.6 . .
H16A C16 H16B 107.5 . .
C16 N2 C25 112.6(11) . .
C16 N2 Cu1 112.2(10) . .
C25 N2 Cu1 107.2(7) . .
C16 N2 H2 108.2 . .
C25 N2 H2 108.2 . .
Cu1 N2 H2 108.2 . .
C19 C18 C17 130(2) 4_566 .
C19 C18 H18 115.1 4_566 .
C17 C18 H18 115.1 . .
O7 C17 C18 130.1(17) . .
O7 C17 C20 119.1(14) . 4_566
C18 C17 C20 110.8(17) . 4_566
C18 C19 C22 118(3) 4_566 .
C18 C19 H19 120.9 4_566 .
C22 C19 H19 120.9 . .
C21 C20 C36 117.7(17) . .
C21 C20 C17 122.9(15) . 4_566
C36 C20 C17 119.4(16) . 4_566
C20 C21 C22 110.0(18) . .
C20 C21 H21 125.0 . .
C22 C21 H21 125.0 . .
C19 C22 C21 128(3) . .
C19 C22 H22 116.2 . .
C21 C22 H22 116.2 . .
C24 O5 Cu2 114.0(8) . .
C24 O5 K1 146.3(8) . .
Cu2 O5 K1 99.2(3) . .
C23 N3 C36 112.0(16) . .
C23 N3 Cu2 109.5(10) . .
C36 N3 Cu2 113.3(9) . .
C23 N3 H3 107.2 . .
C36 N3 H3 107.2 . .
Cu2 N3 H3 107.2 . .
O6 C24 O5 125.3(12) . .
O6 C24 C23 114.7(14) . .
O5 C24 C23 120.0(14) . .
C24 C23 N3 106.1(13) . .
C24 C23 C27 110.5(16) . .
N3 C23 C27 108.3(16) . .
C24 C23 H23 110.6 . .
N3 C23 H23 110.6 . .
C27 C23 H23 110.6 . .
C26 O8 Cu1 116.5(7) . .
C26 O8 K1 143.1(7) . .
Cu1 O8 K1 99.3(3) . .
C35 C25 C26 114.8(16) . .
C35 C25 N2 110.9(14) . .
C26 C25 N2 106.3(11) . .
C35 C25 H25 108.2 . .
C26 C25 H25 108.2 . .
N2 C25 H25 108.2 . .
O9 C26 O8 126.3(11) . .
O9 C26 C25 115.6(12) . .
O8 C26 C25 117.6(12) . .
C28 C27 C23 115(2) . .
C28 C27 H27A 108.2 . .
C23 C27 H27A 108.6 . .
C28 C27 H27B 109.1 . .
C23 C27 H27B 108.6 . .
H27A C27 H27B 107.5 . .
C27 C28 C30 103(5) . .
C27 C28 C29 105(5) . .
C30 C28 C29 92(5) . .
C27 C28 H28 117.5 . .
C30 C28 H28 116.0 . .
C29 C28 H28 117.4 . .
C28 C30 H30A 109.3 . .
C28 C30 H30B 109.7 . .
H30A C30 H30B 108.0 . .
C28 C30 H30C 111.0 . .
H30A C30 H30C 109.5 . .
H30B C30 H30C 109.5 . .
C28 C29 H29A 109.0 . .
C28 C29 H29B 109.6 . .
H29A C29 H29B 109.5 . .
C28 C29 H29C 109.8 . .
H29A C29 H29C 109.5 . .
H29B C29 H29C 109.5 . .
C34 C31 C14 126.2(18) . .
C34 C31 H31A 105.7 . .
C14 C31 H31A 105.7 . .
C34 C31 H31B 105.8 . .
C14 C31 H31B 105.8 . .
H31A C31 H31B 106.2 . .
C37 C35 C25 121(2) . .
C37 C35 H35A 107.0 . .
C25 C35 H35A 107.0 . .
C37 C35 H35B 107.0 . .
C25 C35 H35B 107.0 . .
H35A C35 H35B 106.7 . .
C20 C36 N3 114.6(13) . .
C20 C36 H36A 108.6 . .
N3 C36 H36A 108.6 . .
C20 C36 H36B 108.6 . .
N3 C36 H36B 108.6 . .
H36A C36 H36B 107.6 . .
C38 C37 C35 118(3) . .
C38 C37 C39 110(2) . .
C35 C37 C39 113.8(19) . .
C38 C37 H37 104.7 . .
C35 C37 H37 104.7 . .
C39 C37 H37 104.7 . .
C37 C39 H39A 109.5 . .
C37 C39 H39B 109.5 . .
H39A C39 H39B 109.5 . .
C37 C39 H39C 109.5 . .
H39A C39 H39C 109.5 . .
H39B C39 H39C 109.5 . .

loop_
_geom_bond_atom_site_label_1
_geom_bond_atom_site_label_2
_geom_bond_distance
_geom_bond_site_symmetry_2
C34 C31 1.25(3) .
C34 C33 1.491(18) .
C34 C40 1.504(17) .
C34 H34 0.9800 .
C40 H40A 0.9600 .
C40 H40B 0.9600 .
C40 H40C 0.9600 .
C33 H33A 0.9600 .
C33 H33B 0.9600 .
C33 H33C 0.9600 .
O21 C01 1.40(2) .
Cu1 O3 1.942(8) .
Cu1 O8 1.964(8) .
Cu1 N2 1.992(11) .
Cu1 N1 2.019(11) .
Cu1 K1 3.618(2) .
Cu2 O5 1.979(9) .
Cu2 O5 1.979(9) 4_566
Cu2 N3 2.003(12) .
Cu2 N3 2.003(12) 4_566
Cu2 K1 3.639(4) .
K1 O8 2.737(9) .
K1 O8 2.737(9) 4_566
K1 O3 2.752(7) .
K1 O3 2.752(7) 4_566
K1 O5 2.754(8) 4_566
K1 O5 2.754(8) .
K1 Cu1 3.618(2) 4_566
C2 C3 1.39(4) .
C2 O4 1.41(2) .
C2 C1 1.45(2) .
C5 C4 1.30(3) .
C5 C6 1.39(3) .
C5 H5 0.9300 .
C1 C6 1.30(3) .
C1 H1 0.9300 .
C3 C4 1.32(3) .
C3 C16 1.49(3) .
C6 H6 0.9300 .
C4 H4 0.9300 .
C12 C11 1.39(2) .
C12 C7 1.393(19) .
C12 C13 1.483(16) .
C7 O1 1.345(18) .
C7 C8 1.441(17) .
C8 C9 1.48(2) .
C8 H8 0.9300 .
C9 C10 1.38(2) .
C9 H9 0.9300 .
C11 C10 1.37(2) .
C11 H11 0.9300 .
C10 H10 0.9300 .
C13 N1 1.444(19) .
C13 H13A 0.9700 .
C13 H13B 0.9700 .
N1 C14 1.55(2) .
N1 H1A 0.9100 .
C14 C31 1.43(2) .
C14 C15 1.550(18) .
C14 H14 0.9800 .
C15 O2 1.178(18) .
C15 O3 1.271(19) .
C16 N2 1.506(18) .
C16 H16A 0.9700 .
C16 H16B 0.9700 .
N2 C25 1.55(2) .
N2 H2 0.9100 .
C18 C19 1.20(3) 4_566
C18 C17 1.45(2) .
C18 H18 0.9300 .
C17 O7 1.27(2) .
C17 C20 1.48(2) 4_566
C19 C18 1.20(3) 4_566
C19 C22 1.30(4) .
C19 H19 0.9300 .
C20 C21 1.44(3) .
C20 C36 1.43(2) .
C20 C17 1.48(2) 4_566
C21 C22 1.47(3) .
C21 H21 0.9300 .
C22 H22 0.9300 .
O5 C24 1.302(14) .
N3 C23 1.53(2) .
N3 C36 1.542(19) .
N3 H3 0.9100 .
C24 O6 1.174(16) .
C24 C23 1.49(2) .
C23 C27 1.61(3) .
C23 H23 0.9800 .
O8 C26 1.246(14) .
C25 C35 1.48(2) .
C25 C26 1.546(16) .
C25 H25 0.9800 .
C26 O9 1.220(15) .
C27 C28 1.49(5) .
C27 H27A 0.9700 .
C27 H27B 0.9700 .
C28 C30 1.41(7) .
C28 C29 1.57(6) .
C28 H28 0.9800 .
C30 H30A 0.9600 .
C30 H30B 0.9600 .
C30 H30C 0.9600 .
C29 H29A 0.9600 .
C29 H29B 0.9600 .
C29 H29C 0.9600 .
C31 H31A 0.9700 .
C31 H31B 0.9700 .
C35 C37 1.48(3) .
C35 H35A 0.9700 .
C35 H35B 0.9700 .
C36 H36A 0.9700 .
C36 H36B 0.9700 .
C37 C38 1.38(5) .
C37 C39 1.532(18) .
C37 H37 0.9800 .
C39 H39A 0.9600 .
C39 H39B 0.9600 .
C39 H39C 0.9600 .
